data_7230002
loop_
_publ_author_name
'Liu, Juan'
'Tang, Yu-Huan'
'Wang, Fei'
'Zhang, Jian'

_publ_section_title
;
 Syntheses of copper--iodine cluster-based frameworks for photocatalytic
 degradation of methylene blue
;
_journal_issue 9
_journal_name_full CrystEngComm
_journal_page_first 1232
_journal_paper_doi 10.1039/C7CE02192E
_journal_volume 20
_journal_year 2018
_chemical_absolute_configuration rmad
_chemical_formula_sum 'C12 H16 Cu6 I4 N20'
_chemical_formula_weight 1329.35
_space_group_crystal_system monoclinic
_space_group_IT_number 4
_space_group_name_Hall 'P 2yb'
_space_group_name_H-M_alt 'P 1 21 1'
_symmetry_space_group_name_Hall 'P 2yb'
_symmetry_space_group_name_H-M 'P 1 21 1'
_atom_sites_solution_hydrogens geom
_audit_creation_method SHELXL-2014/7
_audit_update_record
;
2017-06-07 deposited with the CCDC.
2018-01-19 downloaded from the CCDC.
;
_cell_angle_alpha 90
_cell_angle_beta 94.300(6)
_cell_angle_gamma 90
_cell_formula_units_Z 2
_cell_length_a 9.0012(6)
_cell_length_b 14.3269(10)
_cell_length_c 12.5315(7)
_cell_measurement_reflns_used 2572
_cell_measurement_temperature 293(2)
_cell_measurement_theta_max 0.678
_cell_measurement_theta_min 0.410
_cell_volume 1611.50(18)
_computing_structure_refinement 'SHELXL-2014/7 (Sheldrick, 2014)'
_diffrn_ambient_temperature 293(2)
_diffrn_detector_area_resol_mean 16.2083
_diffrn_measured_fraction_theta_full 0.999
_diffrn_measured_fraction_theta_max 0.999
_diffrn_measurement_device_type 'Xcalibur, Eos'
_diffrn_measurement_method '\w scans'
_diffrn_radiation_type MoK\a
_diffrn_radiation_wavelength 0.71073
_diffrn_reflns_av_R_equivalents 0.0289
_diffrn_reflns_av_unetI/netI 0.0440
_diffrn_reflns_Laue_measured_fraction_full 0.999
_diffrn_reflns_Laue_measured_fraction_max 0.999
_diffrn_reflns_limit_h_max 10
_diffrn_reflns_limit_h_min -8
_diffrn_reflns_limit_k_max 10
_diffrn_reflns_limit_k_min -17
_diffrn_reflns_limit_l_max 10
_diffrn_reflns_limit_l_min -14
_diffrn_reflns_number 6201
_diffrn_reflns_point_group_measured_fraction_full 0.725
_diffrn_reflns_point_group_measured_fraction_max 0.725
_diffrn_reflns_theta_full 24.999
_diffrn_reflns_theta_max 24.999
_diffrn_reflns_theta_min 2.678
_exptl_absorpt_coefficient_mu 7.762
_exptl_absorpt_correction_T_max 1.00000
_exptl_absorpt_correction_T_min 0.83049
_exptl_absorpt_correction_type multi-scan
_exptl_crystal_colour orange
_exptl_crystal_density_diffrn 2.740
_exptl_crystal_density_method 'not measured'
_exptl_crystal_description block
_exptl_crystal_F_000 1228
_exptl_crystal_size_max 0.2
_exptl_crystal_size_mid 0.1
_exptl_crystal_size_min 0.05
_refine_diff_density_max 3.814
_refine_diff_density_min -0.978
_refine_diff_density_rms 0.271
_refine_ls_abs_structure_details
;
 Flack x determined using 920 quotients [(I+)-(I-)]/[(I+)+(I-)]
 (Parsons, Flack and Wagner, Acta Cryst. B69 (2013) 249-259).
;
_refine_ls_abs_structure_Flack 0.04(5)
_refine_ls_extinction_method none
_refine_ls_goodness_of_fit_ref 1.054
_refine_ls_hydrogen_treatment constr
_refine_ls_matrix_type full
_refine_ls_number_parameters 355
_refine_ls_number_reflns 4113
_refine_ls_number_restraints 31
_refine_ls_restrained_S_all 1.053
_refine_ls_R_factor_all 0.0612
_refine_ls_R_factor_gt 0.0529
_refine_ls_shift/su_max 0.000
_refine_ls_shift/su_mean 0.000
_refine_ls_structure_factor_coef Fsqd
_refine_ls_weighting_details 'w=1/[\s^2^(Fo^2^)+(0.0798P)^2^+4.2052P] where P=(Fo^2^+2Fc^2^)/3'
_refine_ls_weighting_scheme calc
_refine_ls_wR_factor_gt 0.1304
_refine_ls_wR_factor_ref 0.1364
_reflns_Friedel_coverage 0.390
_reflns_Friedel_fraction_full 0.425
_reflns_Friedel_fraction_max 0.425
_reflns_number_gt 3605
_reflns_number_total 4113
_reflns_threshold_expression 'I > 2\s(I)'
_cod_data_source_file c7ce02192e2.cif
_cod_data_source_block 2
_cod_depositor_comments 'Adding full bibliography for 7230001--7230002.cif.'
_cod_database_code 7230002
_shelx_shelxl_version_number 2014/7
_shelx_space_group_comment
;
The symmetry employed for this shelxl refinement is uniquely defined
by the following loop, which should always be used as a source of
symmetry information in preference to the above space-group names.
They are only intended as comments.
;

loop_
_space_group_symop_operation_xyz
'x, y, z'
'-x, y+1/2, -z'

loop_
_atom_site_label
_atom_site_type_symbol
_atom_site_fract_x
_atom_site_fract_y
_atom_site_fract_z
_atom_site_U_iso_or_equiv
_atom_site_adp_type
_atom_site_occupancy
_atom_site_site_symmetry_order
_atom_site_calc_flag
_atom_site_refinement_flags_posn
_atom_site_refinement_flags_adp
I4 I 0.10108(14) 0.02207(13) 1.12068(10) 0.0310(4) Uani 1 1 d . .
I1 I 0.88833(13) 0.13036(12) 0.38241(10) 0.0309(4) Uani 1 1 d . .
I2 I 0.66336(17) 0.00002(11) 0.63932(12) 0.0387(5) Uani 1 1 d . .
I3 I 0.34226(15) 0.15059(10) 0.86713(11) 0.0290(4) Uani 1 1 d . .
Cu3 Cu 0.5323(3) 0.1659(2) 0.7270(2) 0.0295(7) Uani 1 1 d . .
Cu1 Cu 0.1017(2) 0.3146(2) 0.36995(19) 0.0234(6) Uani 1 1 d . .
Cu6 Cu 1.1181(2) 0.3259(2) 0.86836(19) 0.0243(6) Uani 1 1 d . .
Cu4 Cu 0.4704(2) -0.0058(2) 0.77659(19) 0.0261(7) Uani 1 1 d . .
Cu2 Cu 0.6792(3) 0.1410(3) 0.4981(2) 0.0659(13) Uani 1 1 d . .
Cu5 Cu 0.2920(3) -0.0134(2) 0.9923(2) 0.0326(7) Uani 1 1 d . .
N5 N 0.4771(16) 0.1966(13) 0.4910(13) 0.022(4) Uani 1 1 d . U
N15 N 0.5101(17) -0.0497(13) 1.0093(13) 0.021(4) Uani 1 1 d . U
N16 N 1.0080(17) 0.2516(14) 0.9772(12) 0.024(5) Uani 1 1 d . .
N1 N 0.2181(17) 0.2497(14) 0.2548(13) 0.026(4) Uani 1 1 d . .
N20 N 0.7322(17) 0.2288(13) 0.7466(12) 0.0223(19) Uani 1 1 d . .
N10 N 0.2684(16) -0.0626(12) 0.7592(13) 0.023(4) Uani 1 1 d . .
N17 N 0.9557(17) 0.2815(14) 0.7719(11) 0.0223(19) Uani 1 1 d . .
N2 N 0.2629(16) 0.2639(13) 0.4669(12) 0.023(4) Uani 1 1 d . .
N4 N 0.4249(16) 0.2184(14) 0.5843(12) 0.023(4) Uani 1 1 d . .
C9 C 0.6092(18) -0.0877(15) 1.0814(16) 0.019(4) Uani 1 1 d . .
N14 N 0.5689(16) -0.0626(13) 0.9138(12) 0.022(4) Uani 1 1 d . .
C3 C 0.3683(18) 0.2177(15) 0.4183(15) 0.019(4) Uani 1 1 d . .
N9 N 0.2057(16) -0.0833(12) 0.8537(11) 0.0223(19) Uani 1 1 d . .
N19 N 0.7757(18) 0.2617(19) 0.6563(13) 0.063(8) Uani 1 1 d . .
N13 N 0.7021(18) -0.1001(14) 0.9284(12) 0.028(4) Uani 1 1 d . .
N3 N 0.2976(16) 0.2611(13) 0.5710(12) 0.020(4) Uani 1 1 d . U
C2 C 0.3547(18) 0.2038(15) 0.3028(12) 0.0223(19) Uani 1 1 d . .
H2 H 0.3442 0.1366 0.2896 0.027 Uiso 1 1 calc R U
C6 C 0.1669(18) -0.0948(13) 0.6836(14) 0.015(4) Uani 1 1 d . .
C12 C 0.849(2) 0.2338(17) 0.8166(15) 0.0223(19) Uani 1 1 d . .
C8 C 0.6056(16) -0.0965(14) 1.2011(12) 0.017(4) Uani 1 1 d . .
H8 H 0.5505 -0.1538 1.2144 0.020 Uiso 1 1 calc R U
N8 N 0.0755(18) -0.1229(14) 0.8362(12) 0.030(4) Uani 1 1 d . .
N18 N 0.9106(19) 0.295(2) 0.6710(14) 0.062(8) Uani 1 1 d . .
C1 C 0.4954(19) 0.2386(16) 0.2445(14) 0.031(5) Uani 1 1 d . .
H1A H 0.4792 0.2274 0.1690 0.047 Uiso 1 1 calc R U
H1B H 0.5096 0.3042 0.2571 0.047 Uiso 1 1 calc R U
H1C H 0.5823 0.2051 0.2723 0.047 Uiso 1 1 calc R U
C11 C 0.8759(17) 0.2004(14) 0.9293(13) 0.019(4) Uani 1 1 d . .
H11 H 0.9033 0.1343 0.9263 0.022 Uiso 1 1 calc R U
C5 C 0.1660(18) -0.0951(15) 0.5665(14) 0.025(4) Uani 1 1 d . .
H5 H 0.2269 -0.1479 0.5458 0.030 Uiso 1 1 calc R U
C10 C 0.744(2) 0.207(2) 0.9949(15) 0.058(9) Uani 1 1 d . .
H10A H 0.7700 0.1847 1.0659 0.087 Uiso 1 1 calc R U
H10B H 0.7127 0.2714 0.9984 0.087 Uiso 1 1 calc R U
H10C H 0.6634 0.1705 0.9624 0.087 Uiso 1 1 calc R U
C4 C 0.233(2) -0.0060(17) 0.5231(16) 0.041(6) Uani 1 1 d . .
H4A H 0.2306 -0.0093 0.4465 0.062 Uiso 1 1 calc R U
H4B H 0.1772 0.0470 0.5438 0.062 Uiso 1 1 calc R U
H4C H 0.3349 0.0000 0.5519 0.062 Uiso 1 1 calc R U
C7 C 0.530(2) -0.0200(17) 1.2547(17) 0.044(5) Uani 1 1 d . U
H7A H 0.4297 -0.0143 1.2241 0.065 Uiso 1 1 calc R U
H7B H 0.5296 -0.0334 1.3297 0.065 Uiso 1 1 calc R U
H7C H 0.5825 0.0374 1.2451 0.065 Uiso 1 1 calc R U
N12 N 0.7285(17) -0.1152(13) 1.0363(11) 0.022(4) Uani 1 1 d . .
N6 N 0.0102(16) -0.1127(13) 0.5236(11) 0.016(4) Uani 1 1 d . .
N11 N 0.7637(15) -0.1136(14) 1.2407(12) 0.018(4) Uani 1 1 d . U
N7 N 0.0515(17) -0.1297(15) 0.7292(11) 0.026(4) Uani 1 1 d . .

loop_
_atom_site_aniso_label
_atom_site_aniso_U_11
_atom_site_aniso_U_22
_atom_site_aniso_U_33
_atom_site_aniso_U_23
_atom_site_aniso_U_13
_atom_site_aniso_U_12
I4 0.0292(7) 0.0384(11) 0.0270(8) -0.0041(7) 0.0124(6) -0.0047(7)
I1 0.0227(6) 0.0336(12) 0.0383(9) -0.0028(7) 0.0146(6) 0.0004(6)
I2 0.0433(8) 0.0307(11) 0.0457(9) 0.0163(8) 0.0282(6) 0.0151(8)
I3 0.0336(7) 0.0196(9) 0.0365(8) 0.0039(7) 0.0190(5) 0.0014(7)
Cu3 0.0210(11) 0.041(2) 0.0264(12) 0.0033(13) 0.0003(9) -0.0061(12)
Cu1 0.0190(10) 0.0337(17) 0.0171(10) 0.0023(11) -0.0012(8) 0.0117(11)
Cu6 0.0179(10) 0.0393(17) 0.0155(10) -0.0033(11) -0.0006(8) -0.0112(11)
Cu4 0.0180(11) 0.0364(19) 0.0234(12) 0.0087(13) -0.0014(9) -0.0070(12)
Cu2 0.0358(15) 0.116(4) 0.0486(18) 0.035(2) 0.0201(13) 0.046(2)
Cu5 0.0201(11) 0.0527(19) 0.0247(13) -0.0106(13) 0.0007(9) 0.0052(12)
N5 0.019(5) 0.024(6) 0.022(5) -0.002(5) 0.004(4) 0.010(5)
N15 0.020(5) 0.025(6) 0.018(5) 0.001(5) -0.004(4) 0.007(5)
N16 0.014(7) 0.041(13) 0.017(9) -0.009(9) -0.005(6) -0.006(8)
N1 0.023(8) 0.034(12) 0.020(8) 0.013(8) 0.000(6) 0.006(8)
N20 0.025(4) 0.031(5) 0.011(3) 0.007(4) 0.004(3) -0.011(4)
N10 0.019(7) 0.018(9) 0.030(8) 0.008(8) 0.002(6) -0.008(7)
N17 0.025(4) 0.031(5) 0.011(3) 0.007(4) 0.004(3) -0.011(4)
N2 0.015(7) 0.027(12) 0.026(10) 0.000(9) -0.005(7) 0.016(8)
N4 0.019(8) 0.038(13) 0.011(8) 0.005(8) 0.002(6) 0.011(8)
C9 0.014(8) 0.007(10) 0.036(11) -0.001(9) -0.004(7) -0.005(7)
N14 0.017(7) 0.030(11) 0.019(8) -0.003(8) -0.001(6) 0.003(8)
C3 0.012(8) 0.020(12) 0.025(10) 0.001(9) 0.005(7) -0.004(7)
N9 0.025(4) 0.031(5) 0.011(3) 0.007(4) 0.004(3) -0.011(4)
N19 0.026(9) 0.14(3) 0.022(9) 0.001(12) 0.003(7) -0.045(12)
N13 0.028(8) 0.043(12) 0.012(7) 0.014(8) -0.002(6) 0.003(8)
N3 0.016(5) 0.023(6) 0.020(5) -0.002(5) -0.005(4) 0.003(5)
C2 0.025(4) 0.031(5) 0.011(3) 0.007(4) 0.004(3) -0.011(4)
C6 0.018(8) 0.009(9) 0.017(8) -0.003(8) 0.004(6) 0.001(7)
C12 0.025(4) 0.031(5) 0.011(3) 0.007(4) 0.004(3) -0.011(4)
C8 0.008(7) 0.025(10) 0.018(8) 0.000(8) 0.005(6) 0.003(7)
N8 0.029(8) 0.051(13) 0.010(7) 0.002(8) -0.007(6) -0.002(8)
N18 0.027(10) 0.13(2) 0.030(10) 0.015(13) -0.001(8) -0.033(12)
C1 0.031(10) 0.044(14) 0.020(10) 0.012(10) 0.013(8) 0.008(9)
C11 0.017(8) 0.017(10) 0.021(9) 0.004(8) -0.009(7) -0.006(7)
C5 0.019(9) 0.033(13) 0.022(9) 0.010(9) -0.006(7) -0.001(9)
C10 0.032(11) 0.12(3) 0.019(10) 0.005(14) 0.008(9) -0.030(14)
C4 0.048(12) 0.049(16) 0.027(11) 0.015(11) 0.000(9) -0.023(12)
C7 0.044(9) 0.049(11) 0.037(9) -0.017(9) 0.005(7) 0.013(8)
N12 0.021(8) 0.039(13) 0.006(7) 0.002(8) -0.003(6) -0.004(8)
N6 0.015(7) 0.022(10) 0.010(8) 0.004(7) 0.001(6) -0.005(7)
N11 0.016(5) 0.022(6) 0.016(5) -0.004(5) -0.003(4) 0.002(5)
N7 0.021(7) 0.042(12) 0.012(7) -0.003(8) -0.011(6) 0.004(7)

loop_
_atom_type_symbol
_atom_type_description
_atom_type_scat_dispersion_real
_atom_type_scat_dispersion_imag
_atom_type_scat_source
C C 0.0033 0.0016 'International Tables Vol C Tables 4.2.6.8 and 6.1.1.4'
H H 0.0000 0.0000 'International Tables Vol C Tables 4.2.6.8 and 6.1.1.4'
N N 0.0061 0.0033 'International Tables Vol C Tables 4.2.6.8 and 6.1.1.4'
O O 0.0106 0.0060 'International Tables Vol C Tables 4.2.6.8 and 6.1.1.4'
Cu Cu 0.3201 1.2651 'International Tables Vol C Tables 4.2.6.8 and 6.1.1.4'
I I -0.4742 1.8119 'International Tables Vol C Tables 4.2.6.8 and 6.1.1.4'

loop_
_geom_angle_atom_site_label_1
_geom_angle_atom_site_label_2
_geom_angle_atom_site_label_3
_geom_angle
_geom_angle_site_symmetry_1
_geom_angle_site_symmetry_3
Cu4 I2 Cu2 122.86(11) . .
Cu4 I2 Cu3 56.80(8) . .
Cu2 I2 Cu3 71.23(10) . .
Cu3 I3 Cu4 58.13(8) . .
Cu3 I3 Cu5 125.87(10) . .
Cu4 I3 Cu5 69.74(9) . .
N20 Cu3 N4 107.1(7) . .
N20 Cu3 I3 126.5(5) . .
N4 Cu3 I3 109.1(4) . .
N20 Cu3 Cu4 126.8(5) . .
N4 Cu3 Cu4 116.5(5) . .
I3 Cu3 Cu4 65.70(9) . .
N20 Cu3 I2 91.6(5) . .
N4 Cu3 I2 98.3(5) . .
I3 Cu3 I2 120.14(13) . .
Cu4 Cu3 I2 54.44(8) . .
N2 Cu1 N7 176.9(8) . 2_556
N2 Cu1 N6 99.5(6) . 2_556
N7 Cu1 N6 81.2(6) 2_556 2_556
N2 Cu1 N1 82.8(6) . .
N7 Cu1 N1 96.3(7) 2_556 .
N6 Cu1 N1 175.6(8) 2_556 .
N17 Cu6 N12 173.4(9) . 2_757
N17 Cu6 N11 97.6(6) . 2_757
N12 Cu6 N11 80.9(7) 2_757 2_757
N17 Cu6 N16 82.2(6) . .
N12 Cu6 N16 100.0(6) 2_757 .
N11 Cu6 N16 174.2(9) 2_757 .
N10 Cu4 N14 105.4(7) . .
N10 Cu4 I2 127.3(5) . .
N14 Cu4 I2 107.9(4) . .
N10 Cu4 Cu3 124.7(5) . .
N14 Cu4 Cu3 119.3(5) . .
I2 Cu4 Cu3 68.76(9) . .
N10 Cu4 I3 88.3(5) . .
N14 Cu4 I3 98.3(5) . .
I2 Cu4 I3 124.92(12) . .
Cu3 Cu4 I3 56.17(8) . .
N5 Cu2 I1 137.5(5) . .
N5 Cu2 I2 103.7(5) . .
I1 Cu2 I2 114.84(14) . .
N15 Cu5 N9 105.1(6) . .
N15 Cu5 I4 133.9(5) . .
N9 Cu5 I4 113.6(4) . .
N15 Cu5 I3 94.4(5) . .
N9 Cu5 I3 90.1(5) . .
I4 Cu5 I3 109.21(12) . .
N4 N5 C3 105.0(15) . .
N4 N5 Cu2 116.1(11) . .
C3 N5 Cu2 138.8(14) . .
C9 N15 N14 104.9(15) . .
C9 N15 Cu5 140.1(14) . .
N14 N15 Cu5 112.4(11) . .
C11 N16 Cu6 113.6(11) . .
C2 N1 Cu1 111.4(11) . .
N19 N20 C12 106.2(16) . .
N19 N20 Cu3 112.2(12) . .
C12 N20 Cu3 140.0(14) . .
C6 N10 N9 103.3(14) . .
C6 N10 Cu4 141.6(13) . .
N9 N10 Cu4 115.0(11) . .
N18 N17 C12 107.4(16) . .
N18 N17 Cu6 135.9(14) . .
C12 N17 Cu6 116.1(12) . .
N3 N2 C3 108.1(14) . .
N3 N2 Cu1 137.2(13) . .
C3 N2 Cu1 114.7(12) . .
N3 N4 N5 111.4(14) . .
N3 N4 Cu3 128.4(12) . .
N5 N4 Cu3 119.5(12) . .
N12 C9 N15 110.9(17) . .
N12 C9 C8 118.9(15) . .
N15 C9 C8 130.1(17) . .
N13 N14 N15 110.1(14) . .
N13 N14 Cu4 127.9(12) . .
N15 N14 Cu4 121.0(12) . .
N5 C3 N2 108.2(17) . .
N5 C3 C2 131.0(17) . .
N2 C3 C2 120.6(16) . .
N8 N9 N10 111.6(14) . .
N8 N9 Cu5 128.1(12) . .
N10 N9 Cu5 117.2(11) . .
N18 N19 N20 110.2(16) . .
N14 N13 N12 106.9(15) . .
N4 N3 N2 106.4(15) . .
C3 C2 N1 110.4(15) . .
C3 C2 C1 113.8(14) . .
N1 C2 C1 109.9(15) . .
N7 C6 N10 109.9(15) . .
N7 C6 C5 119.0(16) . .
N10 C6 C5 131.1(16) . .
N20 C12 N17 108.1(16) . .
N20 C12 C11 132.6(17) . .
N17 C12 C11 119.3(16) . .
C7 C8 N11 115.5(15) . .
C7 C8 C9 115.8(16) . .
N11 C8 C9 104.7(13) . .
N9 N8 N7 105.9(15) . .
N19 N18 N17 107.4(17) . .
C12 C11 N16 107.0(15) . .
C12 C11 C10 114.7(16) . .
N16 C11 C10 112.9(16) . .
C6 C5 N6 107.3(14) . .
C6 C5 C4 112.3(17) . .
N6 C5 C4 113.7(15) . .
C9 N12 N13 106.9(15) . .
C9 N12 Cu6 115.6(12) . 2_747
N13 N12 Cu6 137.2(13) . 2_747
C5 N6 Cu1 110.6(10) . 2_546
C8 N11 Cu6 112.9(11) . 2_747
C6 N7 N8 109.3(15) . .
C6 N7 Cu1 114.9(12) . 2_546
N8 N7 Cu1 135.7(14) . 2_546

loop_
_geom_bond_atom_site_label_1
_geom_bond_atom_site_label_2
_geom_bond_distance
_geom_bond_site_symmetry_2
I4 Cu5 2.493(3) .
I1 Cu2 2.466(3) .
I2 Cu4 2.536(3) .
I2 Cu2 2.695(4) .
I2 Cu3 2.905(4) .
I3 Cu3 2.551(3) .
I3 Cu4 2.799(3) .
I3 Cu5 2.880(3) .
Cu3 N20 2.011(16) .
Cu3 N4 2.107(15) .
Cu3 Cu4 2.608(3) .
Cu1 N2 1.962(14) .
Cu1 N7 1.955(15) 2_556
Cu1 N6 2.020(15) 2_556
Cu1 N1 2.067(18) .
Cu6 N17 1.933(15) .
Cu6 N12 1.949(15) 2_757
Cu6 N11 1.991(16) 2_757
Cu6 N16 2.045(18) .
Cu4 N10 1.989(15) .
Cu4 N14 2.043(15) .
Cu2 N5 1.981(15) .
Cu5 N15 2.026(15) .
Cu5 N9 2.102(16) .
N5 N4 1.33(2) .
N5 C3 1.32(2) .
N15 C9 1.34(2) .
N15 N14 1.36(2) .
N16 C11 1.49(2) .
N1 C2 1.48(2) .
N20 N19 1.31(2) .
N20 C12 1.32(2) .
N10 C6 1.35(2) .
N10 N9 1.38(2) .
N17 N18 1.31(2) .
N17 C12 1.34(2) .
N2 N3 1.32(2) .
N2 C3 1.34(2) .
N4 N3 1.30(2) .
C9 N12 1.31(2) .
C9 C8 1.51(2) .
N14 N13 1.31(2) .
C3 C2 1.46(2) .
N9 N8 1.31(2) .
N19 N18 1.31(2) .
N13 N12 1.37(2) .
C2 C1 1.59(2) .
C6 N7 1.32(2) .
C6 C5 1.47(2) .
C12 C11 1.49(2) .
C8 C7 1.48(3) .
C8 N11 1.492(19) .
N8 N7 1.35(2) .
C11 C10 1.50(3) .
C5 N6 1.49(2) .
C5 C4 1.53(3) .
N12 Cu6 1.949(15) 2_747
N6 Cu1 2.020(15) 2_546
N11 Cu6 1.991(16) 2_747
N7 Cu1 1.956(15) 2_546
